data_7051914
loop_
_publ_author_name
'Bazzini, Cristina'
'Caronna, Tullio'
'Fontana, Francesca'
'Macchi, Piero'
'Mele, Andrea'
'Natali Sora, Isabella'
'Panzeri, Walter'
'Sironi, Angelo'

_publ_section_title
;
 Synthesis, crystal structure and crystal packing of diaza[5]helicenes
;
_journal_issue 10
_journal_name_full 'New Journal of Chemistry'
_journal_page_first 1710
_journal_paper_doi 10.1039/b800050f
_journal_volume 32
_journal_year 2008
_chemical_formula_sum 'C20 H12 N2'
_chemical_formula_weight 280.32
_chemical_name_systematic
;
?
;
_space_group_IT_number 14
_symmetry_cell_setting monoclinic
_symmetry_space_group_name_Hall '-P 2yn'
_symmetry_space_group_name_H-M 'P 1 21/n 1'
_atom_sites_solution_hydrogens geom
_atom_sites_solution_primary direct
_atom_sites_solution_secondary difmap
_audit_conform_dict_location ftp://ftp.iucr.org/pub/cif_core.dic
_audit_conform_dict_name cif_core.dic
_audit_conform_dict_version 2.3
_audit_creation_date 2007-12-29T18:39:34-00:00
_audit_creation_method 'WinGX routine CIF_UPDATE'
_cell_angle_alpha 90
_cell_angle_beta 104.734(3)
_cell_angle_gamma 90
_cell_formula_units_Z 4
_cell_length_a 13.9335(19)
_cell_length_b 5.8691(10)
_cell_length_c 17.354(2)
_cell_measurement_reflns_used 1024
_cell_measurement_temperature 293(2)
_cell_measurement_theta_max 22.2
_cell_measurement_theta_min 3.
_cell_volume 1372.5(3)
_computing_structure_refinement 'SHELXL-97 (Sheldrick, 1997)'
_diffrn_ambient_temperature 293(2)
_diffrn_measured_fraction_theta_full 1
_diffrn_measured_fraction_theta_max 1
_diffrn_radiation_monochromator graphite
_diffrn_radiation_type MoK\a
_diffrn_radiation_wavelength 0.71069
_diffrn_reflns_av_R_equivalents 0.0339
_diffrn_reflns_av_unetI/netI 0.0264
_diffrn_reflns_limit_h_max 15
_diffrn_reflns_limit_h_min -15
_diffrn_reflns_limit_k_max 6
_diffrn_reflns_limit_k_min -6
_diffrn_reflns_limit_l_max 19
_diffrn_reflns_limit_l_min -19
_diffrn_reflns_number 8304
_diffrn_reflns_theta_full 23.28
_diffrn_reflns_theta_max 23.28
_diffrn_reflns_theta_min 1.68
_exptl_absorpt_coefficient_mu 0.081
_exptl_absorpt_correction_type none
_exptl_crystal_density_diffrn 1.357
_exptl_crystal_density_method 'not measured'
_exptl_crystal_F_000 584
_exptl_crystal_size_max 0.2
_exptl_crystal_size_mid 0.1
_exptl_crystal_size_min 0.1
_refine_diff_density_max 0.154
_refine_diff_density_min -0.139
_refine_diff_density_rms 0.038
_refine_ls_extinction_method none
_refine_ls_goodness_of_fit_ref 1.131
_refine_ls_hydrogen_treatment constr
_refine_ls_matrix_type full
_refine_ls_number_parameters 200
_refine_ls_number_reflns 1986
_refine_ls_number_restraints 0
_refine_ls_restrained_S_all 1.131
_refine_ls_R_factor_all 0.0763
_refine_ls_R_factor_gt 0.0532
_refine_ls_shift/su_max 0.002
_refine_ls_shift/su_mean 0.001
_refine_ls_structure_factor_coef Fsqd
_refine_ls_weighting_details 'calc w=1/[\s^2^(Fo^2^)+(0.0557P)^2^+0.6722P] where P=(Fo^2^+2Fc^2^)/3'
_refine_ls_weighting_scheme calc
_refine_ls_wR_factor_gt 0.1353
_refine_ls_wR_factor_ref 0.1515
_reflns_number_gt 1454
_reflns_number_total 1986
_reflns_threshold_expression >2sigma(I)
_cod_data_source_file b800050f.txt
_cod_data_source_block 3
_cod_database_code 7051914

loop_
_symmetry_equiv_pos_as_xyz
'x, y, z'
'-x+1/2, y+1/2, -z+1/2'
'-x, -y, -z'
'x-1/2, -y-1/2, z-1/2'

loop_
_atom_site_label
_atom_site_type_symbol
_atom_site_fract_x
_atom_site_fract_y
_atom_site_fract_z
_atom_site_U_iso_or_equiv
_atom_site_adp_type
_atom_site_occupancy
_atom_site_symmetry_multiplicity
_atom_site_calc_flag
_atom_site_refinement_flags
_atom_site_disorder_assembly
_atom_site_disorder_group
C1 C 0.44619(15) 0.3189(4) 0.88177(14) 0.0594(8) Uani 0.23(2) 1 d P A 1
H1 H 0.4776 0.4577 0.8798 0.071 Uiso 0.23(2) 1 calc PR A 1
C2 C 0.4179(2) 0.2579(6) 0.94672(18) 0.0698(8) Uani 1 1 d . A 1
H2 H 0.4293 0.3594 0.9892 0.084 Uiso 1 1 calc R A 1
C3 C 0.3728(2) 0.0530(6) 0.9545(2) 0.0818(10) Uani 1 1 d . A 1
H3 H 0.3578 0.0138 1.002 0.098 Uiso 1 1 calc R A 1
C4 C 0.3512(2) -0.0880(6) 0.8918(3) 0.0821(10) Uani 1 1 d . A 1
H4 H 0.3199 -0.2259 0.8957 0.099 Uiso 1 1 calc R A 1
C5 C 0.3409(2) -0.1593(7) 0.7507(3) 0.0928(12) Uani 1 1 d . A 1
H5 H 0.3113 -0.3003 0.7532 0.111 Uiso 1 1 calc R A 1
C6 C 0.3501(2) -0.0825(7) 0.6810(3) 0.0938(13) Uani 1 1 d . A 1
H6 H 0.3207 -0.1619 0.6346 0.113 Uiso 1 1 calc R A 1
C7 C 0.4049(3) 0.1983(9) 0.6015(2) 0.1169(15) Uani 0.23(2) 1 d P A 1
H7 H 0.3719 0.1178 0.5564 0.14 Uiso 0.23(2) 1 calc PR A 1
C8 C 0.4538(4) 0.3922(10) 0.5954(2) 0.1206(18) Uani 0.77(2) 1 d P A 1
H8 H 0.4479 0.4543 0.5451 0.145 Uiso 0.77(2) 1 calc PR A 1
C9 C 0.5651(3) 0.7093(8) 0.6507(3) 0.1053(15) Uani 1 1 d . A 1
H9 H 0.5556 0.7708 0.5999 0.126 Uiso 1 1 calc R A 1
C10 C 0.6269(3) 0.8127(7) 0.7128(3) 0.1045(14) Uani 1 1 d . A 1
H10 H 0.6535 0.9542 0.7058 0.125 Uiso 1 1 calc R A 1
C11 C 0.7307(3) 0.7917(7) 0.8513(3) 0.0989(14) Uani 1 1 d . A 1
H11 H 0.7598 0.9311 0.8456 0.119 Uiso 1 1 calc R A 1
C12 C 0.7638(3) 0.6716(8) 0.9189(3) 0.1029(14) Uani 1 1 d . A 1
H12 H 0.8152 0.7281 0.9595 0.123 Uiso 1 1 calc R A 1
C13 C 0.7211(2) 0.4645(6) 0.9276(2) 0.0795(10) Uani 1 1 d . A 1
H13 H 0.7467 0.3785 0.9732 0.095 Uiso 1 1 calc R A 1
C14 C 0.64242(18) 0.3835(5) 0.87090(16) 0.0615(9) Uani 0.77(2) 1 d P A 1
H14 H 0.6143 0.2445 0.8788 0.074 Uiso 0.77(2) 1 calc PR A 1
C15 C 0.42809(17) 0.1741(5) 0.81863(17) 0.0554(7) Uani 1 1 d . A 1
C16 C 0.37498(19) -0.0316(5) 0.8210(2) 0.0675(8) Uani 1 1 d . A 1
C17 C 0.45502(19) 0.2382(5) 0.74614(17) 0.0604(8) Uani 1 1 d . A 1
C18 C 0.4054(2) 0.1230(7) 0.6764(2) 0.0825(10) Uani 1 1 d . A 1
C19 C 0.5228(2) 0.4183(5) 0.73855(17) 0.0620(8) Uani 1 1 d . A 1
C20 C 0.5130(3) 0.5038(7) 0.6616(2) 0.0831(10) Uani 1 1 d . A 1
C21 C 0.6036(2) 0.5049(5) 0.80167(18) 0.0602(7) Uani 1 1 d . A 1
C22 C 0.6520(3) 0.7089(5) 0.7887(2) 0.0780(10) Uani 1 1 d . A 1
N1 N 0.44619(15) 0.3189(4) 0.88177(14) 0.0594(8) Uani 0.77(2) 1 d P A 2
N7 N 0.4049(3) 0.1983(9) 0.6015(2) 0.1169(15) Uani 0.77(2) 1 d P A 2
N8 N 0.4538(4) 0.3922(10) 0.5954(2) 0.1206(18) Uani 0.23(2) 1 d P A 2
N14 N 0.64242(18) 0.3835(5) 0.87090(16) 0.0615(9) Uani 0.23(2) 1 d P A 2

loop_
_atom_site_aniso_label
_atom_site_aniso_U_11
_atom_site_aniso_U_22
_atom_site_aniso_U_33
_atom_site_aniso_U_23
_atom_site_aniso_U_13
_atom_site_aniso_U_12
C1 0.0466(13) 0.0624(16) 0.0739(17) -0.0003(14) 0.0237(12) -0.0026(12)
C2 0.0559(17) 0.083(2) 0.0750(19) 0.0057(17) 0.0251(15) -0.0018(16)
C3 0.064(2) 0.082(2) 0.109(3) 0.025(2) 0.0413(19) -0.0006(18)
C4 0.0532(18) 0.061(2) 0.138(3) 0.021(2) 0.036(2) -0.0002(15)
C5 0.0496(19) 0.073(2) 0.150(4) -0.023(3) 0.013(2) 0.0014(17)
C6 0.0461(18) 0.098(3) 0.123(3) -0.044(3) -0.004(2) 0.0085(19)
C7 0.093(3) 0.168(4) 0.080(3) -0.014(3) 0.0032(19) 0.049(3)
C8 0.112(3) 0.177(5) 0.069(3) 0.018(3) 0.017(3) 0.069(3)
C9 0.101(3) 0.119(4) 0.119(3) 0.059(3) 0.072(3) 0.053(3)
C10 0.103(3) 0.078(3) 0.164(4) 0.038(3) 0.092(3) 0.028(2)
C11 0.087(3) 0.072(2) 0.166(4) -0.034(3) 0.082(3) -0.028(2)
C12 0.075(2) 0.122(4) 0.126(3) -0.054(3) 0.053(2) -0.036(3)
C13 0.0568(18) 0.106(3) 0.082(2) -0.020(2) 0.0298(16) -0.0206(19)
C14 0.0489(15) 0.0697(19) 0.0721(19) -0.0035(15) 0.0267(14) -0.0083(14)
C15 0.0374(13) 0.0524(16) 0.0747(19) -0.0004(15) 0.0113(13) 0.0060(12)
C16 0.0374(14) 0.0532(18) 0.107(2) -0.0082(18) 0.0090(15) 0.0030(13)
C17 0.0444(14) 0.0648(18) 0.0684(19) -0.0045(15) 0.0079(13) 0.0153(14)
C18 0.0572(19) 0.108(3) 0.075(2) -0.014(2) 0.0020(17) 0.029(2)
C19 0.0574(17) 0.0660(18) 0.0698(19) 0.0117(15) 0.0296(15) 0.0218(15)
C20 0.078(2) 0.100(3) 0.081(2) 0.025(2) 0.0381(19) 0.040(2)
C21 0.0572(16) 0.0541(16) 0.081(2) -0.0004(16) 0.0389(16) 0.0048(14)
C22 0.079(2) 0.062(2) 0.117(3) 0.008(2) 0.068(2) 0.0073(18)
N1 0.0466(13) 0.0624(16) 0.0739(17) -0.0003(14) 0.0237(12) -0.0026(12)
N7 0.093(3) 0.168(4) 0.080(3) -0.014(3) 0.0032(19) 0.049(3)
N8 0.112(3) 0.177(5) 0.069(3) 0.018(3) 0.017(3) 0.069(3)
N14 0.0489(15) 0.0697(19) 0.0721(19) -0.0035(15) 0.0267(14) -0.0083(14)

loop_
_atom_type_symbol
_atom_type_description
_atom_type_scat_dispersion_real
_atom_type_scat_dispersion_imag
_atom_type_scat_source
C C 0.0033 0.0016 'International Tables Vol C Tables 4.2.6.8 and 6.1.1.4'
H H 0 0 'International Tables Vol C Tables 4.2.6.8 and 6.1.1.4'
N N 0.0061 0.0033 'International Tables Vol C Tables 4.2.6.8 and 6.1.1.4'

loop_
_geom_angle_atom_site_label_1
_geom_angle_atom_site_label_2
_geom_angle_atom_site_label_3
_geom_angle
_geom_angle_site_symmetry_1
_geom_angle_site_symmetry_3
_geom_angle_publ_flag
C2 C1 C15 118.6(3) . . ?
C1 C2 C3 123.8(3) . . ?
C4 C3 C2 118.3(3) . . ?
C3 C4 C16 121.0(3) . . ?
C6 C5 C16 121.3(4) . . ?
C5 C6 C18 120.7(4) . . ?
C8 C7 C18 117.9(4) . . ?
C7 C8 C20 122.5(4) . . ?
C10 C9 C20 120.9(4) . . ?
C9 C10 C22 120.7(4) . . ?
C12 C11 C22 121.0(3) . . ?
C11 C12 C13 119.8(4) . . ?
C14 C13 C12 121.3(4) . . ?
C13 C14 C21 120.9(3) . . ?
C1 C15 C16 119.9(3) . . ?
C1 C15 C17 120.1(2) . . ?
C16 C15 C17 119.7(3) . . ?
C4 C16 C5 122.3(3) . . ?
C4 C16 C15 118.0(3) . . ?
C5 C16 C15 119.4(3) . . ?
C18 C17 C19 117.6(3) . . ?
C18 C17 C15 116.3(3) . . ?
C19 C17 C15 126.0(3) . . ?
C7 C18 C17 123.0(4) . . ?
C7 C18 C6 116.6(4) . . ?
C17 C18 C6 120.4(4) . . ?
C20 C19 C17 116.2(3) . . ?
C20 C19 C21 117.7(3) . . ?
C17 C19 C21 126.0(3) . . ?
C8 C20 C19 120.7(4) . . ?
C8 C20 C9 119.7(4) . . ?
C19 C20 C9 119.6(4) . . ?
C14 C21 C22 118.4(3) . . ?
C14 C21 C19 122.2(3) . . ?
C22 C21 C19 119.0(3) . . ?
C10 C22 C11 121.8(4) . . ?
C10 C22 C21 119.8(4) . . ?
C11 C22 C21 118.2(3) . . ?

loop_
_geom_bond_atom_site_label_1
_geom_bond_atom_site_label_2
_geom_bond_distance
_geom_bond_site_symmetry_2
_geom_bond_publ_flag
C1 C2 1.334(3) . ?
C1 C15 1.359(3) . ?
C2 C3 1.379(4) . ?
C3 C4 1.338(5) . ?
C4 C16 1.393(5) . ?
C5 C6 1.328(5) . ?
C5 C16 1.407(5) . ?
C6 C18 1.444(5) . ?
C7 C8 1.344(6) . ?
C7 C18 1.371(5) . ?
C8 C20 1.396(6) . ?
C9 C10 1.342(6) . ?
C9 C20 1.445(6) . ?
C10 C22 1.411(5) . ?
C11 C12 1.345(5) . ?
C11 C22 1.419(5) . ?
C12 C13 1.378(5) . ?
C13 C14 1.360(4) . ?
C14 C21 1.383(4) . ?
C15 C16 1.422(4) . ?
C15 C17 1.451(4) . ?
C17 C18 1.405(4) . ?
C17 C19 1.446(4) . ?
C19 C20 1.400(4) . ?
C19 C21 1.449(4) . ?
C21 C22 1.420(4) . ?
